data_2012125
loop_
_publ_author_name
'Kaynak, F. Bet\"ul'
'\"Ozbey, S\"uheyla'
'\"Ozt\"urk, Turan'
'Erta\,s, Erdal'

_publ_section_title
;
 5,6-Diphenyl[1,3]dithiolo[4,5-<i>b</i>]dithiine-2-thione
;
_journal_issue 8
_journal_name_full 'Acta Crystallographica Section C'
_journal_page_first 926
_journal_page_last 928
_journal_paper_doi 10.1107/S0108270101006679
_journal_volume 57
_journal_year 2001
_chemical_formula_moiety 'C17 H10 S5 '
_chemical_formula_sum 'C17 H10 S5'
_chemical_formula_weight 374.55
_space_group_IT_number 14
_symmetry_cell_setting monoclinic
_symmetry_space_group_name_Hall '-P 2yn'
_symmetry_space_group_name_H-M 'P 1 21/n 1'
_atom_type_scat_source IntTabIV
_cell_angle_alpha 90.0
_cell_angle_beta 101.54(2)
_cell_angle_gamma 90.0
_cell_formula_units_Z 4
_cell_length_a 12.343(2)
_cell_length_b 5.2730(10)
_cell_length_c 26.029(7)
_cell_measurement_reflns_used 19
_cell_measurement_temperature 295
_cell_measurement_theta_max 42.58
_cell_measurement_theta_min 15.47
_cell_volume 1659.8(6)
_computing_data_collection 'CAD4-Express (Enraf-Nonius, 1993)'
_computing_data_reduction 'MolEN (Fair, 1990)'
_computing_molecular_graphics 'ORTEPIII (Johnson & Burnett, 2000)'
_computing_publication_material 'Platon (Spek, 1990)'
_computing_structure_refinement 'SHELXL97 (Sheldrick, 1997)'
_computing_structure_solution 'Sir-MolEN (Burla et al., 1989)'
_diffrn_measurement_device 'Enraf-Nonius CAD-4'
_diffrn_measurement_method '\w/2\q scans'
_diffrn_radiation_type CuK\a
_diffrn_radiation_wavelength 1.5418
_diffrn_reflns_av_R_equivalents .075
_diffrn_reflns_limit_h_max 15
_diffrn_reflns_limit_h_min 0
_diffrn_reflns_limit_k_max 6
_diffrn_reflns_limit_k_min 0
_diffrn_reflns_limit_l_max 31
_diffrn_reflns_limit_l_min -32
_diffrn_reflns_number 3865
_diffrn_reflns_theta_max 74.22
_diffrn_standards_decay_% 1
_diffrn_standards_interval_time 120
_diffrn_standards_number 3
_exptl_absorpt_coefficient_mu 6.36
_exptl_absorpt_correction_T_max .466
_exptl_absorpt_correction_T_min .272
_exptl_absorpt_correction_type 'empirical via \y scans (Fair, 1990)'
_exptl_crystal_colour 'light brown'
_exptl_crystal_density_diffrn 1.499
_exptl_crystal_density_meas ?
_exptl_crystal_description prismatic
_exptl_crystal_size_max .48
_exptl_crystal_size_mid .20
_exptl_crystal_size_min .12
_refine_diff_density_max .442
_refine_diff_density_min -.435
_refine_ls_extinction_method none
_refine_ls_goodness_of_fit_ref 1.06
_refine_ls_hydrogen_treatment constr
_refine_ls_number_parameters 209
_refine_ls_number_reflns 2125
_refine_ls_R_factor_gt .0575
_refine_ls_shift/su_max .000
_refine_ls_structure_factor_coef F
_refine_ls_weighting_details
;
w=1/[\s^2^(Fo^2^)+(0.0945P)^2^+0.0036P], where P=(Fo^2^+2Fc^2^)/3
;
_refine_ls_weighting_scheme calc
_refine_ls_wR_factor_ref .1493
_reflns_number_gt 2125
_reflns_number_total 3393
_reflns_observed_criterion I>2\s(I)
_cod_data_source_file fr1325.cif
_cod_data_source_block VII
_cod_depositor_comments
;
The following automatic conversions were performed:
'_symmetry_cell_setting' value 'Monoclinic' changed to 'monoclinic'
according to '/home/saulius/struct/CIF-dictionaries/cif_core.dic'
dictionary named 'cif_core.dic' version 2.4.1 from 2010-06-29.

Automatic conversion script
Id: cif_fix_enum 1527 2010-12-29 10:47:43Z saulius 

The following automatic conversions were performed:

'_symmetry_cell_setting' value 'Monoclinic' changed to 'monoclinic'
according to /home/saulius/struct/CIF-dictionaries/cif_core.dic
dictionary named 'cif_core.dic' version 2.4.1 from 2010-06-29.

Automatic conversion script
Id: cif_fix_values 1715 2011-07-08 13:25:40Z adriana 

The following automatic conversions were performed:

'_exptl_crystal_density_meas' value 'not measured' was changed to '?'
- the value is perceived as not measured.

Automatic conversion script
Id: cif_fix_values 3008 2015-01-20 13:52:24Z robertas 
;
_cod_original_sg_symbol_H-M 'P 21/n'
_cod_original_formula_sum 'C17 H10 S5 '
_cod_database_code 2012125

loop_
_symmetry_equiv_pos_as_xyz
x,y,z
-x+1/2,y+1/2,-z+1/2
-x,-y,-z
x-1/2,-y-1/2,z-1/2

loop_
_atom_site_aniso_label
_atom_site_aniso_U_11
_atom_site_aniso_U_22
_atom_site_aniso_U_33
_atom_site_aniso_U_12
_atom_site_aniso_U_13
_atom_site_aniso_U_23
_atom_site_aniso_type_symbol
S1 .0606(7) .1022(12) .0803(9) -.0208(8) .0202(6) -.0261(8) S
S2 .0391(5) .0896(10) .0490(6) .0020(6) .0033(4) -.0049(5) S
S3 .0479(6) .0892(10) .0542(6) -.0004(6) .0158(4) -.0060(6) S
S4 .0443(5) .0792(9) .0621(7) .0223(6) -.0020(4) -.0021(6) S
S5 .0460(5) .0985(11) .0500(6) -.0153(6) .0106(4) -.0007(6) S
C1 .043(2) .076(3) .058(2) -.007(2) .0138(18) .000(2) C
C2 .0338(18) .075(3) .050(2) .003(2) .0032(15) -.001(2) C
C3 .0389(19) .071(3) .056(2) -.003(2) .0108(16) .001(2) C
C4 .042(2) .057(3) .047(2) -.0043(19) .0076(15) -.0032(19) C
C5 .0424(19) .055(3) .047(2) -.004(2) .0072(16) -.0078(19) C
C6 .044(2) .057(3) .0383(19) -.0001(18) -.0001(15) -.0078(19) C
C7 .070(3) .068(3) .051(2) .007(2) .025(2) .007(3) C
C8 .068(3) .083(4) .064(3) .005(3) .021(2) .017(3) C
C9 .057(3) .111(5) .061(3) .002(3) .022(2) -.008(3) C
C10 .063(3) .107(5) .062(3) .019(3) .017(2) -.020(3) C
C11 .052(2) .078(4) .058(3) .022(2) .0042(19) -.004(3) C
C12 .046(2) .055(3) .0406(19) -.0065(18) .0103(15) .0012(19) C
C13 .054(2) .053(3) .049(2) -.003(2) .0013(17) -.007(2) C
C14 .054(2) .067(3) .055(2) -.004(2) -.0027(19) -.015(2) C
C15 .061(3) .070(3) .041(2) .000(2) -.0067(18) .005(2) C
C16 .078(3) .062(3) .052(2) .007(2) .015(2) .000(3) C
C17 .054(2) .057(3) .052(2) .000(2) .0122(18) -.010(2) C

loop_
_atom_site_label
_atom_site_fract_x
_atom_site_fract_y
_atom_site_fract_z
_atom_site_U_iso_or_equiv
_atom_site_thermal_displace_type
_atom_site_calc_flag
_atom_site_calc_attached_atom
_atom_site_type_symbol
S1 .43280(11) -.4350(3) .05940(5) .0802(5) Ueq . . S
S2 .61201(8) -.0864(3) .04250(4) .0600(4) Ueq . . S
S3 .58966(9) -.2000(3) .14854(4) .0630(4) Ueq . . S
S4 .79573(9) .2950(3) .07882(5) .0636(4) Ueq . . S
S5 .77336(9) .1645(3) .19547(4) .0647(4) Ueq . . S
C1 .5382(3) -.2495(10) .08195(17) .0584(12) Ueq . . C
C2 .6966(3) .0834(10) .09214(16) .0538(11) Ueq . . C
C3 .6857(3) .0294(10) .14119(17) .0553(11) Ueq . . C
C4 .9024(3) .1401(9) .17555(15) .0487(10) Ueq . . C
C5 .9136(3) .1884(9) .12645(15) .0486(10) Ueq . . C
C6 1.0150(3) .1574(9) .10448(14) .0475(10) Ueq . . C
C7 1.0860(4) -.0418(10) .11800(17) .0611(12) Ueq . . C
C8 1.1812(4) -.0653(12) .0973(2) .0706(14) Ueq . . C
C9 1.2037(4) .1098(13) .0621(2) .0749(16) Ueq . . C
C10 1.1350(4) .3135(13) .0487(2) .0767(16) Ueq . . C
C11 1.0415(4) .3368(11) .06967(18) .0637(13) Ueq . . C
C12 .9951(3) .0756(9) .22075(15) .0467(9) Ueq . . C
C13 1.0860(4) .2310(9) .23258(17) .0530(11) Ueq . . C
C14 1.1696(4) .1774(10) .27600(17) .0606(12) Ueq . . C
C15 1.1602(4) -.0326(10) .30618(16) .0592(12) Ueq . . C
C16 1.0703(4) -.1879(10) .29423(18) .0639(12) Ueq . . C
C17 .9858(4) -.1352(9) .25161(16) .0542(11) Ueq . . C
H7 1.0705 -.1634 .1414 .079(17) Uiso . . H
H8 1.2294 -.1999 .1073 .11(2) Uiso . . H
H9 1.2657 .0906 .0473 .12(2) Uiso . . H
H10 1.1514 .4354 .0256 .072(15) Uiso . . H
H11 .9950 .4752 .0604 .11(2) Uiso . . H
H13 1.0920 .3716 .2117 .072(16) Uiso . . H
H14 1.2310 .2828 .2844 .068(14) Uiso . . H
H15 1.2158 -.0690 .3350 .053(12) Uiso . . H
H16 1.0654 -.3301 .3148 .081(17) Uiso . . H
H17 .9240 -.2397 .2438 .051(12) Uiso . . H

loop_
_geom_angle_atom_site_label_1
_geom_angle_atom_site_label_2
_geom_angle_atom_site_label_3
_geom_angle
_geom_angle_publ_flag
S1 C1 S2 123.9(3) yes
S1 C1 S3 123.4(3) no
S2 C1 S3 112.6(3) yes
C3 C2 S2 116.0(4) yes
C3 C2 S4 122.3(3) yes
S2 C2 S4 121.6(2) no
C2 C3 S3 117.1(3) yes
C2 C3 S5 121.2(4) yes
S3 C3 S5 121.4(3) no
C5 C4 C12 125.6(4) yes
C5 C4 S5 122.4(3) yes
C12 C4 S5 111.9(3) no
C4 C5 C6 127.1(4) yes
C4 C5 S4 119.5(3) no
C6 C5 S4 113.3(3) no
C7 C6 C11 117.8(4) no
C7 C6 C5 122.1(4) no
C11 C6 C5 120.1(4) no
C6 C7 C8 121.0(5) yes
C6 C7 H7 119.5 no
C8 C7 H7 119.5 no
C9 C8 C7 120.0(5) no
C9 C8 H8 120.0 no
C7 C8 H8 120.0 no
C8 C9 C10 120.2(5) no
C8 C9 H9 119.9 no
C10 C9 H9 119.9 no
C9 C10 C11 119.6(5) no
C9 C10 H10 120.2 no
C11 C10 H10 120.2 no
C10 C11 C6 121.5(5) no
C10 C11 H11 119.3 no
C6 C11 H11 119.3 no
C13 C12 C17 120.4(4) no
C13 C12 C4 119.9(4) no
C17 C12 C4 119.7(4) no
C12 C13 C14 119.9(4) no
C12 C13 H13 120.1 no
C14 C13 H13 120.1 no
C15 C14 C13 119.5(4) no
C15 C14 H14 120.3 no
C13 C14 H14 120.3 no
C16 C15 C14 120.7(4) no
C16 C15 H15 119.7 no
C14 C15 H15 119.7 no
C15 C16 C17 120.5(5) no
C15 C16 H16 119.7 no
C17 C16 H16 119.7 no
C16 C17 C12 119.1(4) no
C16 C17 H17 120.5 no
C12 C17 H17 120.5 no
C1 S2 C2 97.1(2) yes
C3 S3 C1 96.7(2) yes
C2 S4 C5 99.6(2) yes
C3 S5 C4 100.39(19) yes

loop_
_geom_bond_atom_site_label_1
_geom_bond_atom_site_label_2
_geom_bond_site_symmetry_1
_geom_bond_site_symmetry_2
_geom_bond_distance
_geom_bond_publ_flag
C1 S1 . . 1.639(5) yes
C1 S2 . . 1.732(5) yes
C1 S3 . . 1.742(5) yes
C2 C3 . . 1.341(6) yes
C2 S2 . . 1.739(4) yes
C2 S4 . . 1.741(5) yes
C3 S3 . . 1.731(5) yes
C3 S5 . . 1.750(5) yes
C4 C5 . . 1.337(6) yes
C4 C12 . . 1.507(5) no
C4 S5 . . 1.776(4) yes
C5 C6 . . 1.485(6) no
C5 S4 . . 1.802(4) yes
C6 C7 . . 1.369(6) no
C6 C11 . . 1.393(6) no
C7 C8 . . 1.393(6) no
C7 H7 . . .9300 no
C8 C9 . . 1.367(8) no
C8 H8 . . .9300 no
C9 C10 . . 1.369(8) no
C9 H9 . . .9300 no
C10 C11 . . 1.378(7) no
C10 H10 . . .9300 no
C11 H11 . . .9300 no
C12 C13 . . 1.375(6) no
C12 C17 . . 1.389(6) no
C13 C14 . . 1.398(6) no
C13 H13 . . .9300 no
C14 C15 . . 1.376(7) no
C14 H14 . . .9300 no
C15 C16 . . 1.365(7) no
C15 H15 . . .9300 no
C16 C17 . . 1.390(6) no
C16 H16 . . .9300 no
C17 H17 . . .9300 no

loop_
_geom_torsion_atom_site_label_1
_geom_torsion_atom_site_label_2
_geom_torsion_atom_site_label_3
_geom_torsion_atom_site_label_4
_geom_torsion
_geom_torsion_publ_flag
S2 C2 C3 S3 -.1(5) no
S4 C2 C3 S3 -175.9(3) no
S2 C2 C3 S5 174.4(3) no
S4 C2 C3 S5 -1.4(6) no
C12 C4 C5 C6 8.4(8) no
S5 C4 C5 C6 -175.4(4) no
C12 C4 C5 S4 -173.5(4) no
S5 C4 C5 S4 2.6(6) no
C4 C5 C6 C7 38.5(7) no
S4 C5 C6 C7 -139.7(4) no
C4 C5 C6 C11 -140.3(5) no
S4 C5 C6 C11 41.5(5) no
C11 C6 C7 C8 -.5(7) no
C5 C6 C7 C8 -179.3(4) no
C6 C7 C8 C9 -1.2(8) no
C7 C8 C9 C10 2.5(8) no
C8 C9 C10 C11 -1.9(8) no
C9 C10 C11 C6 .1(8) no
C7 C6 C11 C10 1.0(7) no
C5 C6 C11 C10 179.9(4) no
C5 C4 C12 C13 52.8(6) no
S5 C4 C12 C13 -123.6(4) no
C5 C4 C12 C17 -129.9(5) no
S5 C4 C12 C17 53.6(5) no
C17 C12 C13 C14 -.2(7) no
C4 C12 C13 C14 177.0(4) no
C12 C13 C14 C15 .6(7) no
C13 C14 C15 C16 -.2(8) no
C14 C15 C16 C17 -.7(7) no
C15 C16 C17 C12 1.1(7) no
C13 C12 C17 C16 -.6(6) no
C4 C12 C17 C16 -177.9(4) no
S1 C1 S2 C2 174.6(3) no
S3 C1 S2 C2 -6.6(3) no
C3 C2 S2 C1 4.1(4) no
S4 C2 S2 C1 180.0(3) no
C2 C3 S3 C1 -4.0(4) no
S5 C3 S3 C1 -178.5(3) no
S1 C1 S3 C3 -174.6(3) no
S2 C1 S3 C3 6.5(3) no
C3 C2 S4 C5 45.0(4) no
S2 C2 S4 C5 -130.5(3) no
C4 C5 S4 C2 -45.1(4) no
C6 C5 S4 C2 133.2(3) no
C2 C3 S5 C4 -42.2(5) no
S3 C3 S5 C4 132.0(3) no
C5 C4 S5 C3 41.2(4) no
C12 C4 S5 C3 -142.2(3) no
